data_7038389
loop_
_publ_author_name
'Puentes, Roberto'
'Torres, Julia'
'Kremer, Carlos'
'Cano, Joan'
'Lloret, Francesc'
'Capucci, Davide'
'Bacchi, Alessia'

_publ_section_title
;
 Mononuclear and polynuclear complexes ligated by an iminodiacetic acid
 derivative: synthesis, structure, solution studies and magnetic
 properties.
;
_journal_issue 12
_journal_name_full 'Dalton transactions (Cambridge, England : 2003)'
_journal_page_first 5356
_journal_page_last 5373
_journal_paper_doi 10.1039/c5dt05060j
_journal_volume 45
_journal_year 2016
_chemical_formula_moiety 'C33 H39 N3 Nd2 O15'
_chemical_formula_sum 'C33 H39 N3 Nd2 O15'
_chemical_formula_weight 1006.15
_space_group_crystal_system monoclinic
_space_group_IT_number 14
_space_group_name_Hall '-P 2yn'
_space_group_name_H-M_alt 'P 1 21/n 1'
_symmetry_space_group_name_Hall '-P 2yn'
_symmetry_space_group_name_H-M 'P 1 21/n 1'
_atom_sites_solution_hydrogens mixed
_atom_sites_solution_primary direct
_audit_creation_date 2015-05-14
_audit_creation_method
;
Olex2 1.2
(compiled 2015.01.26 svn.r3150 for OlexSys, GUI svn.r4998)
;
_audit_update_record
;
2016-01-29 deposited with the CCDC.
2016-02-10 downloaded from the CCDC.
;
_cell_angle_alpha 90
_cell_angle_beta 98.4413(8)
_cell_angle_gamma 90
_cell_formula_units_Z 4
_cell_length_a 16.9634(9)
_cell_length_b 12.2088(6)
_cell_length_c 18.6928(9)
_cell_measurement_reflns_used 9842
_cell_measurement_temperature 296
_cell_measurement_theta_max 31.720
_cell_measurement_theta_min 2.421
_cell_volume 3829.4(3)
_computing_data_collection 'Brueker software'
_computing_molecular_graphics 'Olex2 (Dolomanov et al., 2009)'
_computing_publication_material 'Olex2 (Dolomanov et al., 2009)'
_computing_structure_refinement 'ShelXL (Sheldrick, 2008)'
_computing_structure_solution 'SIR2004 (Burla et al., 2007)'
_diffrn_ambient_temperature 296(2)
_diffrn_detector_area_resol_mean 8
_diffrn_measured_fraction_theta_full 1.000
_diffrn_measured_fraction_theta_max 0.939
_diffrn_measurement_device_type 'Bruker SMART BREEZE CCD area detector'
_diffrn_measurement_method '\w scans'
_diffrn_radiation_monochromator graphite
_diffrn_radiation_type MoK\a
_diffrn_radiation_wavelength 0.71073
_diffrn_reflns_av_R_equivalents 0.0403
_diffrn_reflns_av_unetI/netI 0.0315
_diffrn_reflns_Laue_measured_fraction_full 1.000
_diffrn_reflns_Laue_measured_fraction_max 0.939
_diffrn_reflns_limit_h_max 24
_diffrn_reflns_limit_h_min -25
_diffrn_reflns_limit_k_max 18
_diffrn_reflns_limit_k_min -18
_diffrn_reflns_limit_l_max 27
_diffrn_reflns_limit_l_min -26
_diffrn_reflns_number 63175
_diffrn_reflns_point_group_measured_fraction_full 1.000
_diffrn_reflns_point_group_measured_fraction_max 0.939
_diffrn_reflns_theta_full 25.242
_diffrn_reflns_theta_max 32.290
_diffrn_reflns_theta_min 1.514
_diffrn_source 'sealed tube'
_exptl_absorpt_coefficient_mu 2.752
_exptl_absorpt_correction_T_max 0.7464
_exptl_absorpt_correction_T_min 0.5271
_exptl_absorpt_correction_type multi-scan
_exptl_absorpt_process_details
;
SADABS-2008/1 (Bruker,2008) was used for absorption correction.
wR2(int) was 0.1308 before and 0.0495 after correction.
The Ratio of minimum to maximum transmission is 0.7062.
The \l/2 correction factor is 0.0015.
;
_exptl_crystal_colour 'clear light colourless'
_exptl_crystal_colour_lustre clear
_exptl_crystal_colour_modifier light
_exptl_crystal_colour_primary colourless
_exptl_crystal_density_diffrn 1.745
_exptl_crystal_description plate
_exptl_crystal_F_000 1992
_exptl_crystal_size_max 0.6
_exptl_crystal_size_mid 0.6
_exptl_crystal_size_min 0.2
_refine_diff_density_max 1.062
_refine_diff_density_min -0.454
_refine_diff_density_rms 0.110
_refine_ls_extinction_method none
_refine_ls_goodness_of_fit_ref 1.038
_refine_ls_hydrogen_treatment mixed
_refine_ls_matrix_type full
_refine_ls_number_parameters 502
_refine_ls_number_reflns 12810
_refine_ls_number_restraints 6
_refine_ls_restrained_S_all 1.039
_refine_ls_R_factor_all 0.0335
_refine_ls_R_factor_gt 0.0254
_refine_ls_shift/su_max 0.004
_refine_ls_shift/su_mean 0.000
_refine_ls_structure_factor_coef Fsqd
_refine_ls_weighting_details 'w=1/[\s^2^(Fo^2^)+(0.0299P)^2^+1.0163P] where P=(Fo^2^+2Fc^2^)/3'
_refine_ls_weighting_scheme calc
_refine_ls_wR_factor_gt 0.0583
_refine_ls_wR_factor_ref 0.0616
_reflns_Friedel_coverage 0.000
_reflns_number_gt 10961
_reflns_number_total 12810
_reflns_threshold_expression 'I > 2\s(I)'
_cod_data_source_file c5dt05060j2.cif
_cod_data_source_block ndbida1_0m
_cod_depositor_comments 'Adding full bibliography for 7038389--7038395.cif.'
_cod_database_code 7038389
_shelxl_version_number 2013-4
_shelx_space_group_comment
;
The symmetry employed for this shelxl refinement is uniquely defined
by the following loop, which should always be used as a source of
symmetry information in preference to the above space-group names.
They are only intended as comments.
;
_olex2_refinement_description
;
1. Others
 Fixed Uiso: H2A(0.029) H2B(0.029) H3A(0.028) H3B(0.028) H5A(0.033) H5B(0.033)
 H7(0.078) H8(0.128) H9(0.159) H10(0.128) H11(0.079) H13C(0.03) H13D(0.03)
 H14C(0.027) H14D(0.027) H16A(0.035) H16B(0.035) H18(0.069) H19(0.106)
 H20(0.117) H21(0.094) H22(0.065) H24A(0.03) H24B(0.03) H25A(0.027) H25B(0.027)
 H27A(0.031) H27B(0.031) H29(0.048) H30(0.067) H31(0.075) H32(0.072) H33(0.05)
 Fixed X: H2A(0.8097) H2B(0.8107) H3A(0.6873) H3B(0.6851) H5A(0.7178)
 H5B(0.6526) H7(0.6905) H8(0.7796) H9(0.9038) H10(0.9428) H11(0.857)
 H13C(0.6189) H13D(0.6404) H14C(0.6997) H14D(0.6154) H16A(0.5128) H16B(0.5101)
 H18(0.4622) H19(0.4053) H20(0.3901) H21(0.4313) H22(0.4876) H24A(0.7044)
 H24B(0.6164) H25A(0.5192) H25B(0.5148) H27A(0.7123) H27B(0.63) H29(0.7512)
 H30(0.7366) H31(0.6168) H32(0.5144) H33(0.5305)
 Fixed Y: H2A(0.5743) H2B(0.4966) H3A(0.4094) H3B(0.5075) H5A(0.7185)
 H5B(0.6926) H7(0.6683) H8(0.7215) H9(0.7829) H10(0.7898) H11(0.7388)
 H13C(0.1296) H13D(0.2184) H14C(0.3881) H14D(0.4076) H16A(0.2058) H16B(0.3314)
 H18(0.4578) H19(0.4918) H20(0.3516) H21(0.1773) H22(0.1426) H24A(0.0189) H24B(-
 0.0199) H25A(0.1121) H25B(0.1235) H27A(0.1954) H27B(0.2506) H29(0.036) H30(-
 0.0782) H31(-0.0845) H32(0.0274) H33(0.1496)
 Fixed Z: H2A(0.019) H2B(-0.0477) H3A(-0.09) H3B(-0.1445) H5A(-0.0229) H5B(-
 0.0888) H7(-0.21) H8(-0.2871) H9(-0.2416) H10(-0.1194) H11(-0.0408)
 H13C(0.3208) H13D(0.3812) H14C(0.329) H14D(0.352) H16A(0.2435) H16B(0.2264)
 H18(0.3081) H19(0.4115) H20(0.4894) H21(0.4678) H22(0.3646) H24A(0.0547)
 H24B(0.0301) H25A(0.0741) H25B(-0.01) H27A(-0.012) H27B(-0.0382) H29(-0.0698)
 H30(-0.1685) H31(-0.2445) H32(-0.2247) H33(-0.1282)
;
_olex2_submission_special_instructions 'No special instructions were received'

loop_
_space_group_symop_operation_xyz
'x, y, z'
'-x+1/2, y+1/2, -z+1/2'
'-x, -y, -z'
'x-1/2, -y-1/2, z-1/2'

loop_
_atom_site_label
_atom_site_type_symbol
_atom_site_fract_x
_atom_site_fract_y
_atom_site_fract_z
_atom_site_U_iso_or_equiv
_atom_site_adp_type
_atom_site_occupancy
_atom_site_site_symmetry_order
_atom_site_calc_flag
_atom_site_refinement_flags_posn
Nd1 Nd 0.60077(2) 0.53904(2) 0.06843(2) 0.01667(3) Uani 1 1 d .
Nd2 Nd 0.68664(2) 0.26794(2) 0.16209(2) 0.01773(3) Uani 1 1 d .
N1 N 0.70212(10) 0.55602(14) -0.04034(9) 0.0207(3) Uani 1 1 d .
N2 N 0.61650(10) 0.28307(14) 0.28142(9) 0.0200(3) Uani 1 1 d .
N3 N 0.62581(10) 0.14348(14) 0.04346(9) 0.0211(3) Uani 1 1 d .
O1 O 0.71128(8) 0.39943(12) 0.06425(7) 0.0211(3) Uani 1 1 d .
O2 O 0.83661(11) 0.36068(18) 0.05287(11) 0.0516(6) Uani 1 1 d .
O3 O 0.54756(9) 0.46705(12) -0.05031(8) 0.0220(3) Uani 1 1 d .
O4 O 0.53744(11) 0.49459(16) -0.16836(9) 0.0406(4) Uani 1 1 d .
O5 O 0.63742(9) 0.45355(11) 0.19067(8) 0.0229(3) Uani 1 1 d .
O6 O 0.60639(9) 0.57202(12) 0.27338(8) 0.0260(3) Uani 1 1 d .
O7 O 0.76346(9) 0.20481(13) 0.27513(8) 0.0261(3) Uani 1 1 d .
O8 O 0.77442(9) 0.13140(14) 0.38546(8) 0.0308(4) Uani 1 1 d .
O9 O 0.63930(11) 0.08490(12) 0.18253(8) 0.0321(4) Uani 1 1 d .
O10 O 0.63885(12) -0.09323(13) 0.15754(9) 0.0379(4) Uani 1 1 d .
O11 O 0.56144(8) 0.33418(11) 0.08261(7) 0.0215(3) Uani 1 1 d .
O12 O 0.44974(9) 0.30186(12) 0.00540(8) 0.0238(3) Uani 1 1 d .
O13 O 0.80051(10) 0.17578(14) 0.11787(9) 0.0305(3) Uani 1 1 d D
O14 O 0.56684(10) 0.69025(13) 0.14865(9) 0.0276(3) Uani 1 1 d D
O15 O 0.80561(11) 0.38643(16) 0.20304(9) 0.0372(4) Uani 1 1 d D
C1 C 0.77657(13) 0.41756(19) 0.03924(11) 0.0250(4) Uani 1 1 d .
C2 C 0.78101(12) 0.51601(18) -0.00895(11) 0.0238(4) Uani 1 1 d .
H2A H 0.8097 0.5743 0.0190 0.029 Uiso 1 1 calc R
H2B H 0.8107 0.4966 -0.0477 0.029 Uiso 1 1 calc R
C3 C 0.66778(13) 0.48338(17) -0.09984(11) 0.0230(4) Uani 1 1 d .
H3A H 0.6873 0.4094 -0.0900 0.028 Uiso 1 1 calc R
H3B H 0.6851 0.5075 -0.1445 0.028 Uiso 1 1 calc R
C4 C 0.57768(13) 0.48300(16) -0.10918(11) 0.0219(4) Uani 1 1 d .
C5 C 0.70537(14) 0.67233(17) -0.06530(12) 0.0276(4) Uani 1 1 d .
H5A H 0.7178 0.7185 -0.0229 0.033 Uiso 1 1 calc R
H5B H 0.6526 0.6926 -0.0888 0.033 Uiso 1 1 calc R
C6 C 0.76396(17) 0.6985(2) -0.11641(15) 0.0395(6) Uani 1 1 d .
C7 C 0.7411(3) 0.6931(2) -0.19105(17) 0.0651(10) Uani 1 1 d .
H7 H 0.6905 0.6683 -0.2100 0.078 Uiso 1 1 calc R
C8 C 0.7949(4) 0.7251(3) -0.2373(3) 0.107(2) Uani 1 1 d .
H8 H 0.7796 0.7215 -0.2871 0.128 Uiso 1 1 calc R
C9 C 0.8688(5) 0.7612(4) -0.2104(4) 0.132(3) Uani 1 1 d .
H9 H 0.9038 0.7829 -0.2416 0.159 Uiso 1 1 calc R
C10 C 0.8918(3) 0.7657(4) -0.1376(4) 0.107(2) Uani 1 1 d .
H10 H 0.9428 0.7898 -0.1194 0.128 Uiso 1 1 calc R
C11 C 0.8403(2) 0.7350(3) -0.0904(2) 0.0661(10) Uani 1 1 d .
H11 H 0.8570 0.7388 -0.0408 0.079 Uiso 1 1 calc R
C12 C 0.73597(12) 0.17723(16) 0.33097(11) 0.0207(4) Uani 1 1 d .
C13 C 0.64813(13) 0.19705(18) 0.33273(11) 0.0249(4) Uani 1 1 d .
H13C H 0.6189 0.1296 0.3208 0.030 Uiso 1 1 calc R
H13D H 0.6404 0.2184 0.3812 0.030 Uiso 1 1 calc R
C14 C 0.64301(13) 0.39079(17) 0.31137(10) 0.0228(4) Uani 1 1 d .
H14C H 0.6997 0.3881 0.3290 0.027 Uiso 1 1 calc R
H14D H 0.6154 0.4076 0.3520 0.027 Uiso 1 1 calc R
C15 C 0.62678(12) 0.48079(16) 0.25496(10) 0.0196(4) Uani 1 1 d .
C16 C 0.52750(13) 0.2775(2) 0.26351(13) 0.0295(5) Uani 1 1 d .
H16A H 0.5128 0.2058 0.2435 0.035 Uiso 1 1 calc R
H16B H 0.5101 0.3314 0.2264 0.035 Uiso 1 1 calc R
C17 C 0.48398(14) 0.2974(2) 0.32704(14) 0.0374(6) Uani 1 1 d .
C18 C 0.45705(19) 0.4012(3) 0.34043(19) 0.0579(9) Uani 1 1 d .
H18 H 0.4622 0.4578 0.3081 0.069 Uiso 1 1 calc R
C19 C 0.4223(3) 0.4216(4) 0.4020(3) 0.0887(15) Uani 1 1 d .
H19 H 0.4053 0.4918 0.4115 0.106 Uiso 1 1 calc R
C20 C 0.4133(3) 0.3377(5) 0.4483(3) 0.0975(16) Uani 1 1 d .
H20 H 0.3901 0.3516 0.4894 0.117 Uiso 1 1 calc R
C21 C 0.4378(2) 0.2336(4) 0.4357(2) 0.0783(13) Uani 1 1 d .
H21 H 0.4313 0.1773 0.4678 0.094 Uiso 1 1 calc R
C22 C 0.47215(18) 0.2135(3) 0.37433(18) 0.0543(8) Uani 1 1 d .
H22 H 0.4876 0.1426 0.3646 0.065 Uiso 1 1 calc R
C23 C 0.64101(13) 0.00484(17) 0.13984(11) 0.0245(4) Uani 1 1 d .
C24 C 0.64952(14) 0.02995(16) 0.06190(12) 0.0250(4) Uani 1 1 d .
H24A H 0.7044 0.0189 0.0547 0.030 Uiso 1 1 calc R
H24B H 0.6164 -0.0199 0.0301 0.030 Uiso 1 1 calc R
C25 C 0.53868(12) 0.15369(16) 0.03612(11) 0.0226(4) Uani 1 1 d .
H25A H 0.5192 0.1121 0.0741 0.027 Uiso 1 1 calc R
H25B H 0.5148 0.1235 -0.0100 0.027 Uiso 1 1 calc R
C26 C 0.51422(12) 0.27276(16) 0.04083(10) 0.0195(4) Uani 1 1 d .
C27 C 0.65559(14) 0.18138(18) -0.02367(11) 0.0255(4) Uani 1 1 d .
H27A H 0.7123 0.1954 -0.0120 0.031 Uiso 1 1 calc R
H27B H 0.6300 0.2506 -0.0382 0.031 Uiso 1 1 calc R
C28 C 0.64260(14) 0.10439(18) -0.08791(11) 0.0266(4) Uani 1 1 d .
C29 C 0.70330(18) 0.0355(2) -0.10120(14) 0.0403(6) Uani 1 1 d .
H29 H 0.7512 0.0360 -0.0698 0.048 Uiso 1 1 calc R
C30 C 0.6946(2) -0.0337(3) -0.15980(18) 0.0555(8) Uani 1 1 d .
H30 H 0.7366 -0.0782 -0.1685 0.067 Uiso 1 1 calc R
C31 C 0.6234(2) -0.0366(3) -0.20536(18) 0.0624(10) Uani 1 1 d .
H31 H 0.6168 -0.0845 -0.2445 0.075 Uiso 1 1 calc R
C32 C 0.5626(2) 0.0300(3) -0.19365(17) 0.0596(9) Uani 1 1 d .
H32 H 0.5144 0.0274 -0.2247 0.072 Uiso 1 1 calc R
C33 C 0.57187(16) 0.1026(3) -0.13522(13) 0.0414(6) Uani 1 1 d .
H33 H 0.5305 0.1496 -0.1282 0.050 Uiso 1 1 calc R
H14A H 0.5965(16) 0.7501(18) 0.1512(16) 0.043(9) Uiso 1 1 d D
H13A H 0.8385(15) 0.144(2) 0.1492(14) 0.058(10) Uiso 1 1 d D
H13B H 0.8257(18) 0.231(2) 0.1030(17) 0.051(10) Uiso 1 1 d D
H14B H 0.571(2) 0.662(3) 0.1915(12) 0.066(11) Uiso 1 1 d D
H15A H 0.821(2) 0.393(3) 0.2490(10) 0.076(12) Uiso 1 1 d D
H15B H 0.815(3) 0.444(3) 0.179(2) 0.116(18) Uiso 1 1 d D

loop_
_atom_site_aniso_label
_atom_site_aniso_U_11
_atom_site_aniso_U_22
_atom_site_aniso_U_33
_atom_site_aniso_U_23
_atom_site_aniso_U_13
_atom_site_aniso_U_12
Nd1 0.01838(5) 0.01500(5) 0.01505(5) -0.00015(3) -0.00277(4) 0.00017(4)
Nd2 0.02204(6) 0.01598(5) 0.01436(5) 0.00120(3) -0.00005(4) 0.00211(4)
N1 0.0222(8) 0.0199(8) 0.0193(8) 0.0024(6) 0.0004(6) -0.0012(6)
N2 0.0187(8) 0.0208(8) 0.0199(8) 0.0041(6) 0.0007(6) 0.0027(6)
N3 0.0241(8) 0.0174(8) 0.0211(8) 0.0013(6) 0.0012(6) 0.0026(6)
O1 0.0214(7) 0.0226(7) 0.0194(7) 0.0019(5) 0.0036(5) 0.0007(5)
O2 0.0389(10) 0.0641(13) 0.0574(12) 0.0348(10) 0.0254(9) 0.0277(10)
O3 0.0219(7) 0.0239(7) 0.0196(7) -0.0032(5) 0.0016(5) -0.0025(6)
O4 0.0412(10) 0.0515(11) 0.0242(8) 0.0052(8) -0.0114(7) -0.0025(9)
O5 0.0303(8) 0.0213(7) 0.0164(7) 0.0001(5) 0.0014(6) 0.0023(6)
O6 0.0339(8) 0.0206(7) 0.0225(7) -0.0040(6) 0.0012(6) 0.0008(6)
O7 0.0237(7) 0.0342(8) 0.0200(7) 0.0075(6) 0.0022(6) 0.0044(6)
O8 0.0286(8) 0.0378(9) 0.0253(8) 0.0121(7) 0.0012(6) 0.0117(7)
O9 0.0526(10) 0.0197(7) 0.0242(8) 0.0003(6) 0.0066(7) -0.0045(7)
O10 0.0598(12) 0.0194(8) 0.0311(9) 0.0060(6) -0.0049(8) -0.0007(8)
O11 0.0220(7) 0.0193(7) 0.0214(7) -0.0004(5) -0.0029(5) 0.0005(5)
O12 0.0227(7) 0.0210(7) 0.0253(7) 0.0037(6) -0.0046(6) 0.0002(6)
O13 0.0316(9) 0.0311(9) 0.0273(8) 0.0036(7) -0.0010(7) 0.0077(7)
O14 0.0341(9) 0.0214(8) 0.0258(8) -0.0025(6) -0.0009(7) 0.0010(6)
O15 0.0438(10) 0.0408(10) 0.0240(9) 0.0007(7) -0.0051(7) -0.0160(8)
C1 0.0257(10) 0.0297(11) 0.0198(9) 0.0024(8) 0.0039(8) 0.0029(8)
C2 0.0219(10) 0.0262(10) 0.0230(10) 0.0027(8) 0.0023(8) -0.0030(8)
C3 0.0256(10) 0.0244(10) 0.0195(9) -0.0025(7) 0.0045(8) -0.0024(8)
C4 0.0260(10) 0.0177(9) 0.0203(9) -0.0008(7) -0.0023(8) 0.0006(7)
C5 0.0344(12) 0.0217(10) 0.0272(11) 0.0047(8) 0.0063(9) 0.0000(9)
C6 0.0538(16) 0.0222(11) 0.0471(15) 0.0075(10) 0.0233(13) 0.0021(11)
C7 0.125(3) 0.0329(15) 0.0461(17) 0.0043(13) 0.040(2) -0.0046(18)
C8 0.220(7) 0.045(2) 0.078(3) 0.000(2) 0.098(4) 0.000(3)
C9 0.194(7) 0.059(3) 0.184(7) 0.008(4) 0.159(6) -0.002(3)
C10 0.076(3) 0.065(3) 0.197(7) 0.024(3) 0.081(4) -0.007(2)
C11 0.055(2) 0.0480(19) 0.100(3) 0.0189(19) 0.030(2) -0.0073(15)
C12 0.0242(10) 0.0181(9) 0.0190(9) 0.0022(7) 0.0006(7) 0.0033(7)
C13 0.0253(10) 0.0262(10) 0.0232(10) 0.0083(8) 0.0037(8) 0.0047(8)
C14 0.0268(10) 0.0253(10) 0.0156(9) 0.0015(7) 0.0008(7) 0.0025(8)
C15 0.0192(9) 0.0214(9) 0.0171(9) -0.0009(7) -0.0016(7) -0.0023(7)
C16 0.0209(10) 0.0336(12) 0.0327(12) 0.0093(9) -0.0008(9) -0.0006(9)
C17 0.0240(11) 0.0481(15) 0.0419(14) 0.0143(12) 0.0107(10) 0.0048(10)
C18 0.0498(18) 0.061(2) 0.071(2) 0.0204(17) 0.0344(16) 0.0188(15)
C19 0.091(3) 0.086(3) 0.106(3) 0.017(3) 0.069(3) 0.033(2)
C20 0.096(3) 0.124(4) 0.091(3) 0.024(3) 0.074(3) 0.027(3)
C21 0.065(2) 0.104(3) 0.076(3) 0.044(2) 0.043(2) 0.014(2)
C22 0.0412(16) 0.0592(19) 0.066(2) 0.0266(16) 0.0201(15) 0.0040(14)
C23 0.0280(11) 0.0191(9) 0.0244(10) 0.0030(8) -0.0028(8) -0.0010(8)
C24 0.0322(11) 0.0170(9) 0.0245(10) -0.0007(7) -0.0001(8) 0.0039(8)
C25 0.0252(10) 0.0168(9) 0.0242(10) 0.0004(7) -0.0014(8) -0.0007(8)
C26 0.0235(10) 0.0180(9) 0.0168(9) 0.0028(7) 0.0018(7) -0.0005(7)
C27 0.0316(11) 0.0227(10) 0.0219(10) 0.0003(8) 0.0028(8) -0.0021(8)
C28 0.0344(12) 0.0237(10) 0.0216(10) 0.0003(8) 0.0037(8) 0.0005(9)
C29 0.0477(16) 0.0398(14) 0.0333(13) -0.0028(11) 0.0059(11) 0.0107(12)
C30 0.077(2) 0.0425(17) 0.0494(18) -0.0110(13) 0.0183(17) 0.0136(15)
C31 0.089(3) 0.053(2) 0.0474(18) -0.0253(15) 0.0182(18) -0.0190(18)
C32 0.059(2) 0.079(2) 0.0378(16) -0.0149(15) -0.0030(14) -0.0186(18)
C33 0.0378(14) 0.0577(17) 0.0273(12) -0.0039(11) -0.0001(10) 0.0030(12)

loop_
_atom_type_symbol
_atom_type_description
_atom_type_scat_dispersion_real
_atom_type_scat_dispersion_imag
_atom_type_scat_source
C C 0.0033 0.0016 'International Tables Vol C Tables 4.2.6.8 and 6.1.1.4'
H H 0.0000 0.0000 'International Tables Vol C Tables 4.2.6.8 and 6.1.1.4'
N N 0.0061 0.0033 'International Tables Vol C Tables 4.2.6.8 and 6.1.1.4'
O O 0.0106 0.0060 'International Tables Vol C Tables 4.2.6.8 and 6.1.1.4'
Nd Nd -0.1943 3.0179 'International Tables Vol C Tables 4.2.6.8 and 6.1.1.4'

loop_
_geom_angle_atom_site_label_1
_geom_angle_atom_site_label_2
_geom_angle_atom_site_label_3
_geom_angle
_geom_angle_site_symmetry_1
_geom_angle_site_symmetry_3
Nd2 Nd1 Nd1 107.784(4) . 3_665
N1 Nd1 Nd1 96.16(3) . 3_665
N1 Nd1 Nd2 98.98(3) . .
O1 Nd1 Nd1 112.24(3) . 3_665
O1 Nd1 Nd2 38.86(3) . .
O1 Nd1 N1 60.23(5) . .
O1 Nd1 O11 64.01(4) . .
O3 Nd1 Nd1 33.80(3) 3_665 3_665
O3 Nd1 Nd1 34.68(3) . 3_665
O3 Nd1 Nd2 109.70(3) 3_665 .
O3 Nd1 Nd2 99.56(3) . .
O3 Nd1 N1 63.80(5) . .
O3 Nd1 N1 127.38(5) 3_665 .
O3 Nd1 O1 84.63(5) . .
O3 Nd1 O1 135.27(5) 3_665 .
O3 Nd1 O3 68.48(5) . 3_665
O3 Nd1 O5 133.65(5) . .
O3 Nd1 O5 102.83(5) 3_665 .
O3 Nd1 O8 132.45(5) . 2_655
O3 Nd1 O11 71.38(5) . .
O3 Nd1 O11 73.57(4) 3_665 .
O3 Nd1 O12 73.85(5) . 3_665
O3 Nd1 O14 136.62(5) . .
O3 Nd1 O14 77.67(5) 3_665 .
O5 Nd1 Nd1 123.26(3) . 3_665
O5 Nd1 Nd2 38.33(3) . .
O5 Nd1 N1 125.78(5) . .
O5 Nd1 O1 70.34(5) . .
O5 Nd1 O11 62.71(4) . .
O8 Nd1 Nd1 159.18(4) 2_655 3_665
O8 Nd1 Nd2 89.21(4) 2_655 .
O8 Nd1 N1 68.68(5) 2_655 .
O8 Nd1 O1 73.47(5) 2_655 .
O8 Nd1 O3 150.26(5) 2_655 3_665
O8 Nd1 O5 77.54(5) 2_655 .
O8 Nd1 O11 128.87(5) 2_655 .
O8 Nd1 O12 92.63(5) 2_655 3_665
O8 Nd1 O14 73.21(5) 2_655 .
O11 Nd1 Nd1 68.66(3) . 3_665
O11 Nd1 Nd2 39.70(3) . .
O11 Nd1 N1 109.34(5) . .
O12 Nd1 Nd1 68.99(3) 3_665 3_665
O12 Nd1 Nd2 172.44(4) 3_665 .
O12 Nd1 N1 74.94(5) 3_665 .
O12 Nd1 O1 135.13(5) 3_665 .
O12 Nd1 O3 71.69(5) 3_665 3_665
O12 Nd1 O5 149.19(5) 3_665 .
O12 Nd1 O11 137.65(4) 3_665 .
O12 Nd1 O14 70.22(5) 3_665 .
O14 Nd1 Nd1 107.70(4) . 3_665
O14 Nd1 Nd2 117.30(4) . .
O14 Nd1 N1 126.11(5) . .
O14 Nd1 O1 138.54(5) . .
O14 Nd1 O5 78.97(5) . .
O14 Nd1 O11 124.19(5) . .
N2 Nd2 Nd1 97.58(3) . .
N2 Nd2 N3 123.12(5) . .
N3 Nd2 Nd1 92.03(3) . .
O1 Nd2 Nd1 39.39(3) . .
O1 Nd2 N2 134.58(5) . .
O1 Nd2 N3 81.35(5) . .
O1 Nd2 O11 65.48(5) . .
O5 Nd2 Nd1 38.45(3) . .
O5 Nd2 N2 63.72(5) . .
O5 Nd2 N3 124.99(5) . .
O5 Nd2 O1 70.92(5) . .
O5 Nd2 O11 63.85(5) . .
O5 Nd2 O15 72.01(6) . .
O7 Nd2 Nd1 140.30(4) . .
O7 Nd2 N2 63.09(5) . .
O7 Nd2 N3 127.68(5) . .
O7 Nd2 O1 135.01(5) . .
O7 Nd2 O5 104.72(5) . .
O7 Nd2 O11 154.47(5) . .
O7 Nd2 O13 78.59(5) . .
O7 Nd2 O15 67.32(6) . .
O9 Nd2 Nd1 137.58(4) . .
O9 Nd2 N2 74.63(5) . .
O9 Nd2 N3 61.69(5) . .
O9 Nd2 O1 142.91(5) . .
O9 Nd2 O5 132.32(5) . .
O9 Nd2 O7 73.70(6) . .
O9 Nd2 O11 96.77(5) . .
O9 Nd2 O13 85.78(6) . .
O9 Nd2 O15 138.90(6) . .
O11 Nd2 Nd1 41.08(3) . .
O11 Nd2 N2 91.70(5) . .
O11 Nd2 N3 61.52(5) . .
O13 Nd2 Nd1 119.36(4) . .
O13 Nd2 N2 140.38(5) . .
O13 Nd2 N3 72.55(5) . .
O13 Nd2 O1 80.00(5) . .
O13 Nd2 O5 141.59(5) . .
O13 Nd2 O11 125.10(5) . .
O13 Nd2 O15 74.47(6) . .
O15 Nd2 Nd1 83.06(5) . .
O15 Nd2 N2 98.14(6) . .
O15 Nd2 N3 138.71(6) . .
O15 Nd2 O1 69.00(5) . .
O15 Nd2 O11 124.13(6) . .
C2 N1 Nd1 107.51(12) . .
C2 N1 C3 109.78(16) . .
C2 N1 C5 111.58(17) . .
C3 N1 Nd1 106.32(12) . .
C3 N1 C5 111.33(16) . .
C5 N1 Nd1 110.12(12) . .
C13 N2 Nd2 109.23(12) . .
C13 N2 C14 109.15(16) . .
C13 N2 C16 111.88(16) . .
C14 N2 Nd2 103.26(12) . .
C14 N2 C16 111.48(17) . .
C16 N2 Nd2 111.48(12) . .
C24 N3 Nd2 105.87(12) . .
C24 N3 C27 111.99(16) . .
C25 N3 Nd2 106.30(11) . .
C25 N3 C24 109.80(16) . .
C25 N3 C27 110.79(16) . .
C27 N3 Nd2 111.83(12) . .
Nd2 O1 Nd1 101.75(5) . .
C1 O1 Nd1 125.11(13) . .
C1 O1 Nd2 128.30(13) . .
Nd1 O3 Nd1 111.52(5) . 3_665
C4 O3 Nd1 113.95(12) . 3_665
C4 O3 Nd1 125.53(12) . .
Nd2 O5 Nd1 103.22(5) . .
C15 O5 Nd1 134.02(13) . .
C15 O5 Nd2 122.12(12) . .
C12 O7 Nd2 126.23(13) . .
C12 O8 Nd1 144.23(14) . 2_645
C23 O9 Nd2 125.04(14) . .
Nd2 O11 Nd1 99.22(5) . .
C26 O11 Nd1 130.32(12) . .
C26 O11 Nd2 124.52(12) . .
C26 O12 Nd1 136.87(13) . 3_665
Nd2 O13 H13A 120(2) . .
Nd2 O13 H13B 101(2) . .
H13A O13 H13B 102(3) . .
Nd1 O14 H14A 118(2) . .
Nd1 O14 H14B 106(2) . .
H14A O14 H14B 108(3) . .
Nd2 O15 H15A 118(3) . .
Nd2 O15 H15B 121(3) . .
H15A O15 H15B 113(4) . .
O1 C1 C2 118.41(18) . .
O2 C1 O1 124.1(2) . .
O2 C1 C2 117.5(2) . .
N1 C2 C1 112.45(17) . .
N1 C2 H2A 109.1 . .
N1 C2 H2B 109.1 . .
C1 C2 H2A 109.1 . .
C1 C2 H2B 109.1 . .
H2A C2 H2B 107.8 . .
N1 C3 H3A 109.3 . .
N1 C3 H3B 109.3 . .
N1 C3 C4 111.69(17) . .
H3A C3 H3B 107.9 . .
C4 C3 H3A 109.3 . .
C4 C3 H3B 109.3 . .
O3 C4 C3 114.87(17) . .
O4 C4 O3 123.4(2) . .
O4 C4 C3 121.7(2) . .
N1 C5 H5A 108.0 . .
N1 C5 H5B 108.0 . .
N1 C5 C6 117.06(19) . .
H5A C5 H5B 107.3 . .
C6 C5 H5A 108.0 . .
C6 C5 H5B 108.0 . .
C7 C6 C5 120.8(3) . .
C11 C6 C5 120.9(3) . .
C11 C6 C7 118.2(3) . .
C6 C7 H7 120.2 . .
C6 C7 C8 119.6(5) . .
C8 C7 H7 120.2 . .
C7 C8 H8 119.6 . .
C9 C8 C7 120.8(5) . .
C9 C8 H8 119.6 . .
C8 C9 H9 120.1 . .
C8 C9 C10 119.9(4) . .
C10 C9 H9 120.1 . .
C9 C10 H10 119.6 . .
C9 C10 C11 120.9(5) . .
C11 C10 H10 119.6 . .
C6 C11 H11 119.7 . .
C10 C11 C6 120.6(5) . .
C10 C11 H11 119.7 . .
O7 C12 O8 125.69(19) . .
O7 C12 C13 117.63(17) . .
O8 C12 C13 116.64(18) . .
N2 C13 C12 111.47(17) . .
N2 C13 H13C 109.3 . .
N2 C13 H13D 109.3 . .
C12 C13 H13C 109.3 . .
C12 C13 H13D 109.3 . .
H13C C13 H13D 108.0 . .
N2 C14 H14C 109.3 . .
N2 C14 H14D 109.3 . .
N2 C14 C15 111.57(15) . .
H14C C14 H14D 108.0 . .
C15 C14 H14C 109.3 . .
C15 C14 H14D 109.3 . .
O5 C15 C14 115.20(17) . .
O6 C15 O5 125.44(19) . .
O6 C15 C14 119.34(18) . .
N2 C16 H16A 108.7 . .
N2 C16 H16B 108.7 . .
N2 C16 C17 114.23(19) . .
H16A C16 H16B 107.6 . .
C17 C16 H16A 108.7 . .
C17 C16 H16B 108.7 . .
C18 C17 C16 120.2(2) . .
C18 C17 C22 118.6(3) . .
C22 C17 C16 121.1(3) . .
C17 C18 H18 119.8 . .
C17 C18 C19 120.4(3) . .
C19 C18 H18 119.8 . .
C18 C19 H19 120.3 . .
C20 C19 C18 119.4(4) . .
C20 C19 H19 120.3 . .
C19 C20 H20 119.2 . .
C19 C20 C21 121.6(4) . .
C21 C20 H20 119.2 . .
C20 C21 H21 120.6 . .
C20 C21 C22 118.9(3) . .
C22 C21 H21 120.6 . .
C17 C22 H22 119.5 . .
C21 C22 C17 121.0(3) . .
C21 C22 H22 119.5 . .
O9 C23 C24 117.66(18) . .
O10 C23 O9 124.9(2) . .
O10 C23 C24 117.43(19) . .
N3 C24 C23 110.76(17) . .
N3 C24 H24A 109.5 . .
N3 C24 H24B 109.5 . .
C23 C24 H24A 109.5 . .
C23 C24 H24B 109.5 . .
H24A C24 H24B 108.1 . .
N3 C25 H25A 109.5 . .
N3 C25 H25B 109.5 . .
N3 C25 C26 110.83(16) . .
H25A C25 H25B 108.1 . .
C26 C25 H25A 109.5 . .
C26 C25 H25B 109.5 . .
O11 C26 C25 116.47(17) . .
O12 C26 O11 125.54(18) . .
O12 C26 C25 117.96(18) . .
N3 C27 H27A 108.2 . .
N3 C27 H27B 108.2 . .
N3 C27 C28 116.48(17) . .
H27A C27 H27B 107.3 . .
C28 C27 H27A 108.2 . .
C28 C27 H27B 108.2 . .
C29 C28 C27 119.7(2) . .
C29 C28 C33 118.4(2) . .
C33 C28 C27 121.9(2) . .
C28 C29 H29 119.3 . .
C30 C29 C28 121.5(3) . .
C30 C29 H29 119.3 . .
C29 C30 H30 120.2 . .
C31 C30 C29 119.5(3) . .
C31 C30 H30 120.2 . .
C30 C31 H31 119.8 . .
C32 C31 C30 120.4(3) . .
C32 C31 H31 119.8 . .
C31 C32 H32 119.8 . .
C31 C32 C33 120.3(3) . .
C33 C32 H32 119.8 . .
C28 C33 C32 119.9(3) . .
C28 C33 H33 120.1 . .
C32 C33 H33 120.1 . .

loop_
_geom_bond_atom_site_label_1
_geom_bond_atom_site_label_2
_geom_bond_distance
_geom_bond_site_symmetry_2
Nd1 Nd1 4.0712(2) 3_665
Nd1 Nd2 3.9234(2) .
Nd1 N1 2.8564(17) .
Nd1 O1 2.5433(14) .
Nd1 O3 2.4903(14) 3_665
Nd1 O3 2.4343(14) .
Nd1 O5 2.5060(14) .
Nd1 O8 2.4416(15) 2_655
Nd1 O11 2.6120(14) .
Nd1 O12 2.4628(14) 3_665
Nd1 O14 2.4982(16) .
Nd2 N2 2.6840(17) .
Nd2 N3 2.7604(17) .
Nd2 O1 2.5142(14) .
Nd2 O5 2.4997(14) .
Nd2 O7 2.4389(14) .
Nd2 O9 2.4239(15) .
Nd2 O11 2.5388(13) .
Nd2 O13 2.4798(17) .
Nd2 O15 2.5096(17) .
N1 C2 1.464(3) .
N1 C3 1.474(3) .
N1 C5 1.498(3) .
N2 C13 1.470(3) .
N2 C14 1.474(3) .
N2 C16 1.499(3) .
N3 C24 1.470(3) .
N3 C25 1.469(3) .
N3 C27 1.493(3) .
O1 C1 1.283(2) .
O2 C1 1.228(3) .
O3 Nd1 2.4902(14) 3_665
O3 C4 1.294(3) .
O4 C4 1.220(3) .
O5 C15 1.285(2) .
O6 C15 1.230(2) .
O7 C12 1.250(2) .
O8 Nd1 2.4416(15) 2_645
O8 C12 1.257(2) .
O9 C23 1.265(3) .
O10 C23 1.244(3) .
O11 C26 1.277(2) .
O12 Nd1 2.4627(14) 3_665
O12 C26 1.244(2) .
O13 H13A 0.893(18) .
O13 H13B 0.867(17) .
O14 H14A 0.884(17) .
O14 H14B 0.865(18) .
O15 H15A 0.864(18) .
O15 H15B 0.869(19) .
C1 C2 1.511(3) .
C2 H2A 0.9700 .
C2 H2B 0.9700 .
C3 H3A 0.9700 .
C3 H3B 0.9700 .
C3 C4 1.513(3) .
C5 H5A 0.9700 .
C5 H5B 0.9700 .
C5 C6 1.510(3) .
C6 C7 1.394(4) .
C6 C11 1.389(5) .
C7 H7 0.9300 .
C7 C8 1.402(6) .
C8 H8 0.9300 .
C8 C9 1.354(9) .
C9 H9 0.9300 .
C9 C10 1.361(9) .
C10 H10 0.9300 .
C10 C11 1.380(6) .
C11 H11 0.9300 .
C12 C13 1.515(3) .
C13 H13C 0.9700 .
C13 H13D 0.9700 .
C14 H14C 0.9700 .
C14 H14D 0.9700 .
C14 C15 1.520(3) .
C16 H16A 0.9700 .
C16 H16B 0.9700 .
C16 C17 1.507(3) .
C17 C18 1.382(4) .
C17 C22 1.387(4) .
C18 H18 0.9300 .
C18 C19 1.390(5) .
C19 H19 0.9300 .
C19 C20 1.363(6) .
C20 H20 0.9300 .
C20 C21 1.368(6) .
C21 H21 0.9300 .
C21 C22 1.383(5) .
C22 H22 0.9300 .
C23 C24 1.516(3) .
C24 H24A 0.9700 .
C24 H24B 0.9700 .
C25 H25A 0.9700 .
C25 H25B 0.9700 .
C25 C26 1.518(3) .
C27 H27A 0.9700 .
C27 H27B 0.9700 .
C27 C28 1.515(3) .
C28 C29 1.380(3) .
C28 C33 1.382(3) .
C29 H29 0.9300 .
C29 C30 1.374(4) .
C30 H30 0.9300 .
C30 C31 1.373(5) .
C31 H31 0.9300 .
C31 C32 1.356(5) .
C32 H32 0.9300 .
C32 C33 1.397(4) .
C33 H33 0.9300 .

loop_
_geom_torsion_atom_site_label_1
_geom_torsion_atom_site_label_2
_geom_torsion_atom_site_label_3
_geom_torsion_atom_site_label_4
_geom_torsion
_geom_torsion_site_symmetry_1
Nd1 N1 C2 C1 39.00(19) .
Nd1 N1 C3 C4 35.56(18) .
Nd1 N1 C5 C6 172.93(18) .
Nd1 O1 C1 O2 161.58(19) .
Nd1 O1 C1 C2 -17.2(3) .
Nd1 O3 C4 O4 -143.82(18) .
Nd1 O3 C4 O4 0.3(3) 3_665
Nd1 O3 C4 C3 -178.13(13) 3_665
Nd1 O3 C4 C3 37.7(2) .
Nd1 O5 C15 O6 -14.5(3) .
Nd1 O5 C15 C14 166.73(13) .
Nd1 O8 C12 O7 -11.9(4) 2_645
Nd1 O8 C12 C13 166.05(18) 2_645
Nd1 O11 C26 O12 -38.5(3) .
Nd1 O11 C26 C25 143.23(14) .
Nd1 O12 C26 O11 42.6(3) 3_665
Nd1 O12 C26 C25 -139.08(16) 3_665
Nd2 N2 C13 C12 36.4(2) .
Nd2 N2 C14 C15 52.27(17) .
Nd2 N2 C16 C17 -173.88(16) .
Nd2 N3 C24 C23 40.83(19) .
Nd2 N3 C25 C26 47.98(17) .
Nd2 N3 C27 C28 165.93(15) .
Nd2 O1 C1 O2 10.8(3) .
Nd2 O1 C1 C2 -167.99(13) .
Nd2 O5 C15 O6 176.36(15) .
Nd2 O5 C15 C14 -2.4(2) .
Nd2 O7 C12 O8 170.05(16) .
Nd2 O7 C12 C13 -7.8(3) .
Nd2 O9 C23 O10 158.34(18) .
Nd2 O9 C23 C24 -19.2(3) .
Nd2 O11 C26 O12 174.56(15) .
Nd2 O11 C26 C25 -3.8(2) .
N1 C3 C4 O3 -49.7(2) .
N1 C3 C4 O4 131.8(2) .
N1 C5 C6 C7 91.3(3) .
N1 C5 C6 C11 -92.8(3) .
N2 C14 C15 O5 -37.7(2) .
N2 C14 C15 O6 143.49(19) .
N2 C16 C17 C18 94.4(3) .
N2 C16 C17 C22 -83.7(3) .
N3 C25 C26 O11 -33.5(2) .
N3 C25 C26 O12 148.07(18) .
N3 C27 C28 C29 -97.0(3) .
N3 C27 C28 C33 84.6(3) .
O1 C1 C2 N1 -19.7(3) .
O2 C1 C2 N1 161.4(2) .
O7 C12 C13 N2 -22.5(3) .
O8 C12 C13 N2 159.46(18) .
O9 C23 C24 N3 -20.4(3) .
O10 C23 C24 N3 161.9(2) .
C2 N1 C3 C4 151.56(17) .
C2 N1 C5 C6 53.6(3) .
C3 N1 C2 C1 -76.2(2) .
C3 N1 C5 C6 -69.4(3) .
C5 N1 C2 C1 159.84(18) .
C5 N1 C3 C4 -84.4(2) .
C5 C6 C7 C8 175.5(3) .
C5 C6 C11 C10 -175.6(3) .
C6 C7 C8 C9 0.0(6) .
C7 C6 C11 C10 0.4(5) .
C7 C8 C9 C10 0.6(8) .
C8 C9 C10 C11 -0.7(8) .
C9 C10 C11 C6 0.2(7) .
C11 C6 C7 C8 -0.5(5) .
C13 N2 C14 C15 168.37(17) .
C13 N2 C16 C17 63.5(3) .
C14 N2 C13 C12 -75.8(2) .
C14 N2 C16 C17 -59.1(2) .
C16 N2 C13 C12 160.33(18) .
C16 N2 C14 C15 -67.5(2) .
C16 C17 C18 C19 -175.1(3) .
C16 C17 C22 C21 174.9(3) .
C17 C18 C19 C20 -1.5(7) .
C18 C17 C22 C21 -3.2(5) .
C18 C19 C20 C21 0.0(8) .
C19 C20 C21 C22 -0.2(8) .
C20 C21 C22 C17 1.8(6) .
C22 C17 C18 C19 3.0(5) .
C24 N3 C25 C26 162.07(16) .
C24 N3 C27 C28 47.3(2) .
C25 N3 C24 C23 -73.5(2) .
C25 N3 C27 C28 -75.7(2) .
C27 N3 C24 C23 162.96(17) .
C27 N3 C25 C26 -73.7(2) .
C27 C28 C29 C30 -178.5(3) .
C27 C28 C33 C32 -179.9(2) .
C28 C29 C30 C31 -1.6(5) .
C29 C28 C33 C32 1.7(4) .
C29 C30 C31 C32 1.4(5) .
C30 C31 C32 C33 0.2(5) .
C31 C32 C33 C28 -1.8(5) .
C33 C28 C29 C30 0.0(4) .
